data_7038653
loop_
_publ_author_name
'Kim, Yonghwi'
'Haldar, Ritesh'
'Kim, Hyunuk'
'Koo, Jaehyoung'
'Kim, Kimoon'

_publ_section_title
;
 The guest-dependent thermal response of the flexible MOF
 Zn2(BDC)2(DABCO).
;
_journal_issue 10
_journal_name_full 'Dalton transactions (Cambridge, England : 2003)'
_journal_page_first 4187
_journal_page_last 4192
_journal_paper_doi 10.1039/c5dt03710g
_journal_volume 45
_journal_year 2016
_chemical_formula_sum 'C34 H48 N6 O12 Zn2'
_chemical_formula_weight 863.52
_chemical_name_common '[Zn2(BDC)2(DABCO)],4DMF'
_chemical_name_systematic
; 
 ? 
;
_space_group_crystal_system tetragonal
_space_group_IT_number 130
_space_group_name_Hall '-P 4a 2ac'
_space_group_name_H-M_alt 'P 4/n c c'
_symmetry_space_group_name_Hall '-P 4a 2ac'
_symmetry_space_group_name_H-M 'P 4/n c c :2'
_atom_sites_solution_hydrogens geom
_audit_creation_method SHELXL-2014
_audit_update_record
;
2015-10-14 deposited with the CCDC.
2015-10-15 downloaded from the CCDC.
;
_cell_angle_alpha 90
_cell_angle_beta 90
_cell_angle_gamma 90
_cell_formula_units_Z 4
_cell_length_a 14.9367(5)
_cell_length_b 14.9367(5)
_cell_length_c 19.1785(7)
_cell_measurement_reflns_used 5205
_cell_measurement_temperature 150(2)
_cell_measurement_theta_max 32.14
_cell_measurement_theta_min 2.52
_cell_volume 4278.8(3)
_computing_cell_refinement 'Bruker SAINT'
_computing_data_collection 'Bruker APEX2'
_computing_data_reduction 'Bruker SAINT'
_computing_molecular_graphics 'Bruker SHELXTL'
_computing_publication_material 'Bruker SHELXTL'
_computing_structure_refinement 'SHELXL-2014 (Sheldrick, 2014)'
_computing_structure_solution 'SHELXS-97 (Sheldrick 2008)'
_diffrn_ambient_temperature 150(2)
_diffrn_measured_fraction_theta_full 0.998
_diffrn_measured_fraction_theta_max 0.999
_diffrn_measurement_device_type 'Bruker APEX-II CCD'
_diffrn_measurement_method '\f and \w scans'
_diffrn_radiation_type MoK\a
_diffrn_radiation_wavelength 0.71073
_diffrn_reflns_av_R_equivalents 0.0557
_diffrn_reflns_av_unetI/netI 0.0372
_diffrn_reflns_laue_measured_fraction_full 0.998
_diffrn_reflns_laue_measured_fraction_max 0.999
_diffrn_reflns_limit_h_max 21
_diffrn_reflns_limit_h_min -14
_diffrn_reflns_limit_k_max 16
_diffrn_reflns_limit_k_min -21
_diffrn_reflns_limit_l_max 25
_diffrn_reflns_limit_l_min -27
_diffrn_reflns_number 23092
_diffrn_reflns_point_group_measured_fraction_full 0.998
_diffrn_reflns_point_group_measured_fraction_max 0.999
_diffrn_reflns_theta_full 25.242
_diffrn_reflns_theta_max 30.504
_diffrn_reflns_theta_min 2.524
_exptl_absorpt_coefficient_mu 1.182
_exptl_absorpt_correction_T_max 0.7465
_exptl_absorpt_correction_T_min 0.5771
_exptl_absorpt_correction_type multi-scan
_exptl_absorpt_process_details SADABS
_exptl_crystal_colour colorless
_exptl_crystal_density_diffrn 1.340
_exptl_crystal_description block
_exptl_crystal_F_000 1800
_exptl_crystal_size_max 0.220
_exptl_crystal_size_mid 0.200
_exptl_crystal_size_min 0.160
_refine_diff_density_max 0.653
_refine_diff_density_min -0.573
_refine_diff_density_rms 0.096
_refine_ls_extinction_method none
_refine_ls_goodness_of_fit_ref 1.090
_refine_ls_hydrogen_treatment constr
_refine_ls_matrix_type full
_refine_ls_number_parameters 148
_refine_ls_number_reflns 3280
_refine_ls_number_restraints 0
_refine_ls_restrained_S_all 1.090
_refine_ls_R_factor_all 0.0847
_refine_ls_R_factor_gt 0.0488
_refine_ls_shift/su_max 0.001
_refine_ls_shift/su_mean 0.000
_refine_ls_structure_factor_coef Fsqd
_refine_ls_weighting_details 'w=1/[\s^2^(Fo^2^)+(0.0623P)^2^+7.1539P] where P=(Fo^2^+2Fc^2^)/3'
_refine_ls_weighting_scheme calc
_refine_ls_wR_factor_gt 0.1270
_refine_ls_wR_factor_ref 0.1464
_reflns_Friedel_coverage 0.000
_reflns_number_gt 2147
_reflns_number_total 3280
_reflns_threshold_expression 'I > 2\s(I)'
_cod_data_source_file c5dt03710g2.cif
_cod_data_source_block DMOF-DMF-150K
_cod_database_code 7038653
_shelx_space_group_comment
; 
The symmetry employed for this shelxl refinement is uniquely defined 
by the following loop, which should always be used as a source of 
symmetry information in preference to the above space-group names. 
They are only intended as comments. 
;
_shelx_estimated_absorpt_t_min 0.781
_shelx_estimated_absorpt_t_max 0.833
_shelxl_version_number 2014-3

loop_
_space_group_symop_operation_xyz
'x, y, z'
'-x+1/2, -y+1/2, z'
'-y+1/2, x, z'
'y, -x+1/2, z'
'-x, y+1/2, -z+1/2'
'x+1/2, -y, -z+1/2'
'y+1/2, x+1/2, -z+1/2'
'-y, -x, -z+1/2'
'-x, -y, -z'
'x-1/2, y-1/2, -z'
'y-1/2, -x, -z'
'-y, x-1/2, -z'
'x, -y-1/2, z-1/2'
'-x-1/2, y, z-1/2'
'-y-1/2, -x-1/2, z-1/2'
'y, x, z-1/2'

loop_
_atom_site_label
_atom_site_type_symbol
_atom_site_fract_x
_atom_site_fract_y
_atom_site_fract_z
_atom_site_U_iso_or_equiv
_atom_site_adp_type
_atom_site_occupancy
_atom_site_site_symmetry_order
_atom_site_calc_flag
_atom_site_refinement_flags_posn
_atom_site_refinement_flags_adp
_atom_site_refinement_flags_occupancy
Zn1 Zn 0.2500 0.2500 0.33713(3) 0.01260(15) Uani 1 4 d S T P
Zn2 Zn 0.2500 0.2500 0.18405(3) 0.01274(15) Uani 1 4 d S T P
O1 O 0.13351(14) 0.18320(14) 0.31823(10) 0.0244(4) Uani 1 1 d . . .
O2 O 0.12093(13) 0.21415(14) 0.20425(10) 0.0213(4) Uani 1 1 d . . .
N1 N 0.2500 0.2500 0.4436(2) 0.0133(7) Uani 1 4 d S T P
N2 N 0.2500 0.2500 0.0774(2) 0.0133(8) Uani 1 4 d S T P
C1 C 0.09639(17) 0.17571(18) 0.25946(14) 0.0185(5) Uani 1 1 d . . .
C2 C 0.01788(18) 0.11347(18) 0.25498(14) 0.0193(5) Uani 1 1 d . . .
C3 C -0.0202(2) 0.0778(2) 0.31518(15) 0.0249(6) Uani 1 1 d . . .
H3 H -0.0010 0.0980 0.3597 0.030 Uiso 1 1 calc R U .
C4 C -0.0130(2) 0.0859(2) 0.18990(14) 0.0242(6) Uani 1 1 d . . .
H4 H 0.0106 0.1124 0.1488 0.029 Uiso 1 1 calc R U .
C5 C 0.196(2) 0.1761(15) 0.4704(6) 0.055(5) Uani 0.375 1 d . . P
H5A H 0.2208 0.1186 0.4532 0.066 Uiso 0.375 1 calc R U P
H5B H 0.1340 0.1816 0.4530 0.066 Uiso 0.375 1 calc R U P
C6 C 0.1618(8) 0.235(3) 0.4711(5) 0.072(7) Uani 0.375 1 d . . P
H6A H 0.1402 0.1753 0.4553 0.087 Uiso 0.375 1 calc R U P
H6B H 0.1204 0.2806 0.4527 0.087 Uiso 0.375 1 calc R U P
C7 C 0.1763(16) 0.1960(17) 0.0499(5) 0.052(5) Uani 0.375 1 d . . P
H7A H 0.1188 0.2202 0.0672 0.062 Uiso 0.375 1 calc R U P
H7B H 0.1822 0.1338 0.0670 0.062 Uiso 0.375 1 calc R U P
C8 C 0.1611(8) 0.262(3) 0.0500(5) 0.067(6) Uani 0.375 1 d . . P
H8A H 0.1358 0.3187 0.0684 0.081 Uiso 0.375 1 calc R U P
H8B H 0.1224 0.2124 0.0658 0.081 Uiso 0.375 1 calc R U P
O1S O 0.0115(4) -0.1296(5) 0.4902(3) 0.165(3) Uani 1 1 d . . .
N1S N 0.1130(3) -0.1125(3) 0.4057(3) 0.0829(14) Uani 1 1 d . . .
C1S C 0.0741(6) -0.0883(6) 0.4625(4) 0.120(3) Uani 1 1 d . . .
H1S H 0.0946 -0.0353 0.4846 0.143 Uiso 1 1 calc R U .
C2S C 0.0733(6) -0.1830(7) 0.3646(7) 0.206(6) Uani 1 1 d . . .
H2S1 H 0.1102 -0.1940 0.3232 0.309 Uiso 1 1 calc R U .
H2S2 H 0.0697 -0.2378 0.3926 0.309 Uiso 1 1 calc R U .
H2S3 H 0.0130 -0.1650 0.3502 0.309 Uiso 1 1 calc R U .
C3S C 0.1827(5) -0.0624(5) 0.3710(5) 0.123(3) Uani 1 1 d . . .
H3S1 H 0.2016 -0.0945 0.3289 0.185 Uiso 1 1 calc R U .
H3S2 H 0.1598 -0.0032 0.3581 0.185 Uiso 1 1 calc R U .
H3S3 H 0.2339 -0.0556 0.4025 0.185 Uiso 1 1 calc R U .

loop_
_atom_site_aniso_label
_atom_site_aniso_U_11
_atom_site_aniso_U_22
_atom_site_aniso_U_33
_atom_site_aniso_U_23
_atom_site_aniso_U_13
_atom_site_aniso_U_12
Zn1 0.01540(19) 0.01540(19) 0.0070(3) 0.000 0.000 0.000
Zn2 0.01577(19) 0.01577(19) 0.0067(3) 0.000 0.000 0.000
O1 0.0221(10) 0.0310(11) 0.0199(10) -0.0005(8) -0.0011(8) -0.0083(9)
O2 0.0178(9) 0.0261(10) 0.0201(10) 0.0028(8) 0.0004(8) -0.0035(8)
N1 0.0143(11) 0.0143(11) 0.0113(18) 0.000 0.000 0.000
N2 0.0169(12) 0.0169(12) 0.0063(16) 0.000 0.000 0.000
C1 0.0164(12) 0.0211(12) 0.0181(12) -0.0024(10) -0.0001(10) -0.0011(10)
C2 0.0189(12) 0.0215(12) 0.0173(13) -0.0018(10) -0.0025(10) -0.0038(10)
C3 0.0288(15) 0.0301(15) 0.0158(13) -0.0033(11) 0.0007(11) -0.0089(13)
C4 0.0280(15) 0.0290(15) 0.0155(13) 0.0035(11) -0.0004(11) -0.0093(12)
C5 0.097(14) 0.054(9) 0.012(5) 0.000(8) -0.002(11) -0.051(9)
C6 0.016(5) 0.19(2) 0.006(4) -0.012(16) 0.002(4) -0.027(10)
C7 0.067(9) 0.079(11) 0.011(5) -0.011(9) 0.015(8) -0.048(8)
C8 0.015(5) 0.18(2) 0.006(4) 0.000(14) -0.004(4) 0.038(10)
O1S 0.144(5) 0.235(8) 0.118(4) 0.020(5) 0.048(4) -0.061(5)
N1S 0.071(3) 0.067(3) 0.111(4) -0.013(3) 0.020(3) -0.019(2)
C1S 0.130(7) 0.135(7) 0.093(5) -0.014(5) 0.037(5) -0.033(6)
C2S 0.132(8) 0.162(9) 0.324(16) -0.135(10) 0.058(9) -0.062(7)
C3S 0.110(6) 0.087(5) 0.173(8) -0.004(5) 0.065(6) -0.029(4)

loop_
_atom_type_symbol
_atom_type_description
_atom_type_scat_dispersion_real
_atom_type_scat_dispersion_imag
_atom_type_scat_source
C C 0.0033 0.0016 'International Tables Vol C Tables 4.2.6.8 and 6.1.1.4'
H H 0.0000 0.0000 'International Tables Vol C Tables 4.2.6.8 and 6.1.1.4'
N N 0.0061 0.0033 'International Tables Vol C Tables 4.2.6.8 and 6.1.1.4'
O O 0.0106 0.0060 'International Tables Vol C Tables 4.2.6.8 and 6.1.1.4'
Zn Zn 0.2839 1.4301 'International Tables Vol C Tables 4.2.6.8 and 6.1.1.4'

loop_
_geom_angle_atom_site_label_1
_geom_angle_atom_site_label_2
_geom_angle_atom_site_label_3
_geom_angle
_geom_angle_site_symmetry_1
_geom_angle_site_symmetry_3
O1 Zn1 O1 159.51(12) . 2
O1 Zn1 O1 88.19(2) . 3
O1 Zn1 O1 88.19(2) 2 3
O1 Zn1 O1 88.19(2) . 4
O1 Zn1 O1 88.19(2) 2 4
O1 Zn1 O1 159.51(12) 3 4
O1 Zn1 N1 100.24(6) . .
O1 Zn1 N1 100.24(6) 2 .
O1 Zn1 N1 100.24(6) 3 .
O1 Zn1 N1 100.24(6) 4 .
O1 Zn1 Zn2 79.76(6) . .
O1 Zn1 Zn2 79.76(6) 2 .
O1 Zn1 Zn2 79.76(6) 3 .
O1 Zn1 Zn2 79.76(6) 4 .
N1 Zn1 Zn2 180.0 . .
O2 Zn2 O2 87.93(2) 2 4
O2 Zn2 O2 87.93(2) 2 3
O2 Zn2 O2 158.08(11) 4 3
O2 Zn2 O2 158.08(11) 2 .
O2 Zn2 O2 87.93(2) 4 .
O2 Zn2 O2 87.93(2) 3 .
O2 Zn2 N2 100.96(6) 2 .
O2 Zn2 N2 100.96(6) 4 .
O2 Zn2 N2 100.96(6) 3 .
O2 Zn2 N2 100.96(6) . .
O2 Zn2 Zn1 79.04(6) 2 .
O2 Zn2 Zn1 79.04(6) 4 .
O2 Zn2 Zn1 79.04(6) 3 .
O2 Zn2 Zn1 79.04(6) . .
N2 Zn2 Zn1 180.0 . .
C1 O1 Zn1 125.29(18) . .
C1 O2 Zn2 123.72(18) . .
C6 N1 C6 82.3(3) 2 4
C6 N1 C6 137.0(9) 2 .
C6 N1 C6 82.3(3) 4 .
C6 N1 C6 82.3(3) 2 3
C6 N1 C6 137.0(9) 4 3
C6 N1 C6 82.3(3) . 3
C6 N1 C5 41.0(8) 2 2
C6 N1 C5 42.7(8) 4 2
C6 N1 C5 119.8(7) . 2
C6 N1 C5 118.4(7) 3 2
C6 N1 C5 119.8(7) 2 .
C6 N1 C5 118.4(7) 4 .
C6 N1 C5 41.0(8) . .
C6 N1 C5 42.7(8) 3 .
C5 N1 C5 138.8(9) 2 .
C6 N1 C5 42.7(8) 2 3
C6 N1 C5 119.8(7) 4 3
C6 N1 C5 118.4(7) . 3
C6 N1 C5 41.0(8) 3 3
C5 N1 C5 82.9(3) 2 3
C5 N1 C5 82.9(3) . 3
C6 N1 C5 118.4(7) 2 4
C6 N1 C5 41.0(8) 4 4
C6 N1 C5 42.7(8) . 4
C6 N1 C5 119.8(7) 3 4
C5 N1 C5 82.9(3) 2 4
C5 N1 C5 82.9(3) . 4
C5 N1 C5 138.8(9) 3 4
C6 N1 Zn1 111.5(4) 2 .
C6 N1 Zn1 111.5(4) 4 .
C6 N1 Zn1 111.5(4) . .
C6 N1 Zn1 111.5(4) 3 .
C5 N1 Zn1 110.6(4) 2 .
C5 N1 Zn1 110.6(4) . .
C5 N1 Zn1 110.6(4) 3 .
C5 N1 Zn1 110.6(4) 4 .
C8 N2 C8 82.4(3) 2 3
C8 N2 C8 137.3(8) 2 .
C8 N2 C8 82.4(3) 3 .
C8 N2 C8 82.4(3) 2 4
C8 N2 C8 137.3(8) 3 4
C8 N2 C8 82.4(3) . 4
C8 N2 C7 40.9(7) 2 2
C8 N2 C7 118.2(6) 3 2
C8 N2 C7 119.5(6) . 2
C8 N2 C7 42.6(7) 4 2
C8 N2 C7 119.5(6) 2 .
C8 N2 C7 42.6(7) 3 .
C8 N2 C7 40.9(7) . .
C8 N2 C7 118.2(6) 4 .
C7 N2 C7 137.8(8) 2 .
C8 N2 C7 42.6(7) 2 3
C8 N2 C7 40.9(7) 3 3
C8 N2 C7 118.2(6) . 3
C8 N2 C7 119.5(6) 4 3
C7 N2 C7 82.5(3) 2 3
C7 N2 C7 82.5(3) . 3
C8 N2 C7 118.2(6) 2 4
C8 N2 C7 119.5(6) 3 4
C8 N2 C7 42.6(7) . 4
C8 N2 C7 40.9(7) 4 4
C7 N2 C7 82.5(3) 2 4
C7 N2 C7 82.5(3) . 4
C7 N2 C7 137.8(8) 3 4
C8 N2 Zn2 111.4(4) 2 .
C8 N2 Zn2 111.4(4) 3 .
C8 N2 Zn2 111.4(4) . .
C8 N2 Zn2 111.4(4) 4 .
C7 N2 Zn2 111.1(4) 2 .
C7 N2 Zn2 111.1(4) . .
C7 N2 Zn2 111.1(4) 3 .
C7 N2 Zn2 111.1(4) 4 .
O2 C1 O1 125.7(3) . .
O2 C1 C2 117.5(2) . .
O1 C1 C2 116.8(2) . .
C3 C2 C4 119.6(2) . .
C3 C2 C1 120.6(2) . .
C4 C2 C1 119.6(3) . .
C4 C3 C2 120.0(3) 8 .
C3 C4 C2 120.3(3) 8 .
N1 C5 C7 110.5(8) . 16_556
N1 C6 C8 111.6(8) . 13_566
N2 C7 C5 111.2(8) . 16
N2 C8 C6 111.2(7) . 13_565
C1S N1S C2S 118.8(7) . .
C1S N1S C3S 124.7(6) . .
C2S N1S C3S 115.1(7) . .
O1S C1S N1S 124.4(8) . .

loop_
_geom_bond_atom_site_label_1
_geom_bond_atom_site_label_2
_geom_bond_distance
_geom_bond_site_symmetry_2
Zn1 O1 2.038(2) .
Zn1 O1 2.038(2) 2
Zn1 O1 2.038(2) 3
Zn1 O1 2.038(2) 4
Zn1 N1 2.042(4) .
Zn1 Zn2 2.9359(7) .
Zn2 O2 2.0380(19) 2
Zn2 O2 2.0380(19) 4
Zn2 O2 2.0380(19) 3
Zn2 O2 2.0380(19) .
Zn2 N2 2.046(4) .
O1 C1 1.261(3) .
O2 C1 1.259(3) .
N1 C6 1.437(11) 2
N1 C6 1.437(11) 4
N1 C6 1.437(11) .
N1 C6 1.437(11) 3
N1 C5 1.459(12) 2
N1 C5 1.459(12) .
N1 C5 1.459(12) 3
N1 C5 1.459(12) 4
N2 C8 1.439(9) 2
N2 C8 1.439(9) 3
N2 C8 1.439(9) .
N2 C8 1.439(9) 4
N2 C7 1.462(12) 2
N2 C7 1.462(12) .
N2 C7 1.462(12) 3
N2 C7 1.462(12) 4
C1 C2 1.499(4) .
C2 C3 1.393(4) .
C2 C4 1.393(4) .
C3 C4 1.382(4) 8
C4 C3 1.382(4) 8
C5 C7 1.525(15) 16_556
C6 C8 1.515(14) 13_566
C7 C5 1.525(15) 16
C8 C6 1.515(14) 13_565
O1S C1S 1.240(8) .
N1S C1S 1.287(9) .
N1S C2S 1.442(9) .
N1S C3S 1.443(7) .
